data_4301812
loop_
_publ_author_name
'Hiroki Hiraga'
'Hitoshi Miyasaka'
'Rodolphe Cl\'erac'
'Marc Fourmigu\'e'
'Masahiro Yamashita'

_publ_section_title
;
[MIII(dmit)2]--Coordinated MnIIISalen-Type Dimers (MIII= NiIII, AuIII;
dmit2-= 1,3-Dithiol-2-thione-4,5-dithiolate): Design of Single-Component
Conducting Single-Molecule Magnet-Based Materials
;
_journal_name_full 'Inorganic Chemistry'
_journal_page_first 2887
_journal_page_last 2898
_journal_paper_doi 10.1021/ic802110b
_journal_volume 48
_journal_year 2009
_chemical_formula_sum 'C56 H52 Mn2 N4 Ni2 O8 S20'
_chemical_formula_weight 1777.52
_chemical_name_systematic
; 
 ? 
;
_space_group_IT_number 2
_symmetry_space_group_name_Hall '-P 1'
_symmetry_space_group_name_H-M 'P -1'
_atom_sites_solution_hydrogens geom
_atom_sites_solution_primary direct
_atom_sites_solution_secondary difmap
_audit_creation_method SHELXL-97
_cell_angle_alpha 75.125(6)
_cell_angle_beta 74.769(5)
_cell_angle_gamma 79.107(6)
_cell_formula_units_Z 1
_cell_length_a 8.671(2)
_cell_length_b 13.178(3)
_cell_length_c 15.701(4)
_cell_measurement_temperature 100(2)
_cell_volume 1658.8(7)
_computing_structure_refinement 'SHELXL-97 (Sheldrick, 1997)'
_computing_structure_solution 'SHELXS-97 (Sheldrick, 1990)'
_diffrn_ambient_temperature 100(2)
_diffrn_measured_fraction_theta_full 0.993
_diffrn_measured_fraction_theta_max 0.993
_diffrn_radiation_monochromator graphite
_diffrn_radiation_source 'fine-focus sealed tube'
_diffrn_radiation_type MoK\a
_diffrn_radiation_wavelength 0.71073
_diffrn_reflns_av_R_equivalents 0.0361
_diffrn_reflns_av_sigmaI/netI 0.0777
_diffrn_reflns_limit_h_max 11
_diffrn_reflns_limit_h_min -11
_diffrn_reflns_limit_k_max 17
_diffrn_reflns_limit_k_min -17
_diffrn_reflns_limit_l_max 20
_diffrn_reflns_limit_l_min -20
_diffrn_reflns_number 16825
_diffrn_reflns_theta_full 27.53
_diffrn_reflns_theta_max 27.53
_diffrn_reflns_theta_min 1.38
_exptl_absorpt_coefficient_mu 1.618
_exptl_absorpt_correction_T_max 0.7380
_exptl_absorpt_correction_T_min 0.6425
_exptl_absorpt_correction_type empirical
_exptl_crystal_density_diffrn 1.779
_exptl_crystal_density_method 'not measured'
_exptl_crystal_F_000 906
_exptl_crystal_size_max 0.30
_exptl_crystal_size_mid 0.30
_exptl_crystal_size_min 0.20
_refine_diff_density_max 0.778
_refine_diff_density_min -0.410
_refine_diff_density_rms 0.108
_refine_ls_extinction_method none
_refine_ls_goodness_of_fit_ref 0.987
_refine_ls_hydrogen_treatment constr
_refine_ls_matrix_type full
_refine_ls_number_parameters 421
_refine_ls_number_reflns 7597
_refine_ls_number_restraints 0
_refine_ls_restrained_S_all 0.987
_refine_ls_R_factor_all 0.0697
_refine_ls_R_factor_gt 0.0434
_refine_ls_shift/su_max 0.024
_refine_ls_shift/su_mean 0.002
_refine_ls_structure_factor_coef Fsqd
_refine_ls_weighting_details 'calc w=1/[\s^2^(Fo^2^)+(0.0350P)^2^+0.0000P] where P=(Fo^2^+2Fc^2^)/3'
_refine_ls_weighting_scheme calc
_refine_ls_wR_factor_gt 0.0813
_refine_ls_wR_factor_ref 0.1008
_reflns_number_gt 5402
_reflns_number_total 7597
_reflns_threshold_expression >2sigma(I)
_cod_data_source_file ic802110b_si_002_1.cif
_cod_data_source_block 1a
_cod_database_code 4301812

loop_
_symmetry_equiv_pos_as_xyz
'x, y, z'
'-x, -y, -z'

loop_
_atom_site_label
_atom_site_type_symbol
_atom_site_fract_x
_atom_site_fract_y
_atom_site_fract_z
_atom_site_U_iso_or_equiv
_atom_site_adp_type
_atom_site_occupancy
_atom_site_symmetry_multiplicity
_atom_site_calc_flag
_atom_site_refinement_flags
_atom_site_disorder_assembly
_atom_site_disorder_group
Mn1 Mn 0.88425(7) 0.45603(4) 0.09919(4) 0.01661(14) Uani 1 1 d . . .
O1 O 0.9163(3) 0.59326(19) 0.02573(16) 0.0161(6) Uani 1 1 d . . .
C1 C 0.9388(4) 0.6744(3) 0.0579(2) 0.0160(8) Uani 1 1 d . . .
C2 C 0.8926(4) 0.7790(3) 0.0158(2) 0.0181(8) Uani 1 1 d . . .
H1 H 0.8413 0.7920 -0.0332 0.022 Uiso 1 1 calc R . .
C3 C 0.9199(5) 0.8629(3) 0.0439(2) 0.0212(9) Uani 1 1 d . . .
H2 H 0.8867 0.9331 0.0144 0.025 Uiso 1 1 calc R . .
C4 C 0.9961(5) 0.8463(3) 0.1155(3) 0.0218(9) Uani 1 1 d . . .
O2 O 1.0191(4) 0.9352(2) 0.13791(18) 0.0287(7) Uani 1 1 d . . .
C5 C 1.0706(6) 0.9184(3) 0.2194(3) 0.0362(11) Uani 1 1 d . . .
H3 H 0.9904 0.8845 0.2699 0.054 Uiso 1 1 calc R . .
H4 H 1.0829 0.9866 0.2294 0.054 Uiso 1 1 calc R . .
H5 H 1.1743 0.8727 0.2152 0.054 Uiso 1 1 calc R . .
C6 C 1.0426(4) 0.7448(3) 0.1578(2) 0.0192(8) Uani 1 1 d . . .
H6 H 1.0952 0.7328 0.2061 0.023 Uiso 1 1 calc R . .
C7 C 1.0133(4) 0.6584(3) 0.1304(2) 0.0163(8) Uani 1 1 d . . .
C8 C 1.0619(4) 0.5545(3) 0.1808(2) 0.0167(8) Uani 1 1 d . . .
H7 H 1.1289 0.5506 0.2210 0.020 Uiso 1 1 calc R . .
N1 N 1.0238(4) 0.4674(2) 0.17666(19) 0.0141(6) Uani 1 1 d . . .
C9 C 1.0966(4) 0.3640(3) 0.2259(2) 0.0158(8) Uani 1 1 d . . .
C10 C 1.1536(5) 0.3752(3) 0.3067(2) 0.0203(8) Uani 1 1 d . . .
H8 H 1.2535 0.4076 0.2851 0.030 Uiso 1 1 calc R . .
H9 H 1.1732 0.3051 0.3455 0.030 Uiso 1 1 calc R . .
H10 H 1.0706 0.4200 0.3412 0.030 Uiso 1 1 calc R . .
C11 C 1.2434(4) 0.3254(3) 0.1581(2) 0.0213(9) Uani 1 1 d . . .
H11 H 1.2085 0.3138 0.1072 0.032 Uiso 1 1 calc R . .
H12 H 1.2981 0.2589 0.1878 0.032 Uiso 1 1 calc R . .
H13 H 1.3177 0.3789 0.1358 0.032 Uiso 1 1 calc R . .
C12 C 0.9625(4) 0.2905(3) 0.2557(2) 0.0164(8) Uani 1 1 d . . .
C13 C 0.8333(5) 0.3167(3) 0.3365(2) 0.0218(9) Uani 1 1 d . . .
H14 H 0.7915 0.3922 0.3233 0.033 Uiso 1 1 calc R . .
H15 H 0.8801 0.3005 0.3897 0.033 Uiso 1 1 calc R . .
H16 H 0.7453 0.2744 0.3487 0.033 Uiso 1 1 calc R . .
C14 C 1.0337(5) 0.1742(3) 0.2775(3) 0.0232(9) Uani 1 1 d . . .
H17 H 0.9466 0.1307 0.3076 0.035 Uiso 1 1 calc R . .
H18 H 1.1073 0.1649 0.3175 0.035 Uiso 1 1 calc R . .
H19 H 1.0929 0.1524 0.2213 0.035 Uiso 1 1 calc R . .
N2 N 0.8801(4) 0.3130(2) 0.17751(19) 0.0153(7) Uani 1 1 d . . .
C15 C 0.7971(4) 0.2439(3) 0.1713(2) 0.0176(8) Uani 1 1 d . . .
H20 H 0.8000 0.1785 0.2144 0.021 Uiso 1 1 calc R . .
C16 C 0.7022(4) 0.2550(3) 0.1071(2) 0.0167(8) Uani 1 1 d . . .
C17 C 0.6289(4) 0.1672(3) 0.1094(2) 0.0197(8) Uani 1 1 d . . .
H21 H 0.6440 0.1034 0.1530 0.024 Uiso 1 1 calc R . .
C18 C 0.5362(4) 0.1730(3) 0.0494(3) 0.0202(8) Uani 1 1 d . . .
O3 O 0.4521(3) 0.0949(2) 0.04940(18) 0.0275(7) Uani 1 1 d . . .
C19 C 0.4598(5) 0.0011(3) 0.1181(3) 0.0292(10) Uani 1 1 d . . .
H22 H 0.5721 -0.0318 0.1132 0.044 Uiso 1 1 calc R . .
H23 H 0.3952 -0.0484 0.1110 0.044 Uiso 1 1 calc R . .
H24 H 0.4174 0.0188 0.1776 0.044 Uiso 1 1 calc R . .
C20 C 0.5184(4) 0.2664(3) -0.0159(2) 0.0201(9) Uani 1 1 d . . .
H25 H 0.4580 0.2698 -0.0592 0.024 Uiso 1 1 calc R . .
C21 C 0.5859(4) 0.3526(3) -0.0184(2) 0.0198(8) Uani 1 1 d . . .
H26 H 0.5702 0.4156 -0.0628 0.024 Uiso 1 1 calc R . .
C22 C 0.6784(4) 0.3501(3) 0.0433(2) 0.0154(8) Uani 1 1 d . . .
O4 O 0.7382(3) 0.43726(19) 0.03903(16) 0.0178(6) Uani 1 1 d . . .
Ni1 Ni 0.37926(6) 0.98427(4) 0.40787(3) 0.01715(12) Uani 1 1 d . . .
S1 S 0.17570(11) 1.04969(8) 0.50025(6) 0.0210(2) Uani 1 1 d . . .
C23 C 0.2323(4) 1.1668(3) 0.5003(2) 0.0186(8) Uani 1 1 d . . .
S2 S 0.10683(12) 1.26041(8) 0.55778(7) 0.0243(2) Uani 1 1 d . . .
C24 C 0.2402(5) 1.3536(3) 0.5289(3) 0.0231(9) Uani 1 1 d . . .
S3 S 0.19894(14) 1.46438(9) 0.56361(8) 0.0346(3) Uani 1 1 d . . .
S4 S 0.42276(12) 1.31653(8) 0.45924(6) 0.0214(2) Uani 1 1 d . . .
C25 C 0.3790(4) 1.1959(3) 0.4514(2) 0.0170(8) Uani 1 1 d . . .
S5 S 0.50924(12) 1.11663(8) 0.38579(6) 0.0206(2) Uani 1 1 d . . .
S6 S 0.59441(12) 0.91562(8) 0.32535(7) 0.0209(2) Uani 1 1 d . . .
C26 C 0.5316(5) 0.8054(3) 0.3114(2) 0.0185(8) Uani 1 1 d . . .
S7 S 0.65668(12) 0.72209(8) 0.24467(7) 0.0230(2) Uani 1 1 d . . .
C27 C 0.5280(5) 0.6306(3) 0.2642(2) 0.0211(9) Uani 1 1 d . . .
S8 S 0.57159(13) 0.52493(8) 0.21858(7) 0.0244(2) Uani 1 1 d . . .
S9 S 0.34520(12) 0.65957(8) 0.33699(7) 0.0253(2) Uani 1 1 d . . .
C28 C 0.3831(5) 0.7783(3) 0.3530(2) 0.0191(8) Uani 1 1 d . . .
S10 S 0.24388(12) 0.85650(8) 0.41825(7) 0.0231(2) Uani 1 1 d . . .

loop_
_atom_site_aniso_label
_atom_site_aniso_U_11
_atom_site_aniso_U_22
_atom_site_aniso_U_33
_atom_site_aniso_U_23
_atom_site_aniso_U_13
_atom_site_aniso_U_12
Mn1 0.0181(3) 0.0173(3) 0.0146(3) 0.0017(2) -0.0079(2) -0.0037(2)
O1 0.0179(14) 0.0160(13) 0.0142(13) -0.0003(10) -0.0060(10) -0.0025(11)
C1 0.0114(18) 0.018(2) 0.0162(19) -0.0033(15) 0.0013(15) -0.0020(15)
C2 0.017(2) 0.021(2) 0.0125(19) 0.0011(15) -0.0013(15) -0.0019(16)
C3 0.022(2) 0.018(2) 0.017(2) 0.0028(16) -0.0007(16) -0.0011(17)
C4 0.022(2) 0.021(2) 0.022(2) -0.0058(17) 0.0003(17) -0.0068(17)
O2 0.0482(19) 0.0189(15) 0.0216(15) -0.0014(12) -0.0122(14) -0.0088(14)
C5 0.056(3) 0.024(2) 0.033(3) -0.009(2) -0.011(2) -0.012(2)
C6 0.018(2) 0.022(2) 0.0158(19) -0.0026(16) -0.0024(15) -0.0036(17)
C7 0.0148(19) 0.018(2) 0.0140(19) -0.0025(15) -0.0012(15) -0.0021(16)
C8 0.0135(19) 0.021(2) 0.0142(19) -0.0032(15) -0.0053(15) 0.0024(16)
N1 0.0151(16) 0.0155(16) 0.0097(15) 0.0009(12) -0.0034(12) -0.0008(13)
C9 0.0175(19) 0.0143(19) 0.0139(18) -0.0008(15) -0.0071(15) 0.0035(15)
C10 0.020(2) 0.020(2) 0.020(2) -0.0012(16) -0.0091(16) 0.0001(17)
C11 0.018(2) 0.028(2) 0.018(2) -0.0071(17) -0.0059(16) 0.0028(17)
C12 0.021(2) 0.0158(19) 0.0131(19) -0.0012(15) -0.0088(15) -0.0012(16)
C13 0.024(2) 0.026(2) 0.015(2) -0.0019(17) -0.0031(16) -0.0072(18)
C14 0.030(2) 0.018(2) 0.026(2) -0.0027(17) -0.0171(18) 0.0004(18)
N2 0.0148(16) 0.0166(16) 0.0128(16) -0.0018(13) -0.0034(12) 0.0008(13)
C15 0.017(2) 0.017(2) 0.0148(19) -0.0004(15) -0.0022(15) 0.0001(16)
C16 0.0143(19) 0.021(2) 0.0135(19) -0.0049(15) -0.0019(15) 0.0000(16)
C17 0.018(2) 0.021(2) 0.019(2) -0.0029(16) -0.0036(16) -0.0016(17)
C18 0.017(2) 0.023(2) 0.022(2) -0.0079(17) -0.0033(16) -0.0030(17)
O3 0.0321(17) 0.0248(16) 0.0301(17) -0.0027(13) -0.0141(13) -0.0096(13)
C19 0.036(3) 0.027(2) 0.029(2) -0.0050(19) -0.009(2) -0.014(2)
C20 0.018(2) 0.028(2) 0.017(2) -0.0069(17) -0.0062(16) -0.0037(17)
C21 0.017(2) 0.026(2) 0.0141(19) -0.0010(16) -0.0037(15) -0.0004(17)
C22 0.0104(18) 0.019(2) 0.0148(19) -0.0062(15) 0.0013(14) 0.0001(15)
O4 0.0211(14) 0.0179(14) 0.0153(13) -0.0007(11) -0.0092(11) -0.0013(11)
Ni1 0.0143(3) 0.0220(3) 0.0145(3) -0.0035(2) -0.00289(19) -0.0019(2)
S1 0.0160(5) 0.0269(6) 0.0189(5) -0.0061(4) -0.0003(4) -0.0038(4)
C23 0.019(2) 0.022(2) 0.0137(19) -0.0037(16) -0.0045(15) 0.0022(17)
S2 0.0200(5) 0.0287(6) 0.0215(5) -0.0085(4) 0.0007(4) -0.0003(4)
C24 0.025(2) 0.027(2) 0.016(2) -0.0040(17) -0.0059(16) -0.0003(18)
S3 0.0380(7) 0.0299(6) 0.0345(7) -0.0155(5) -0.0007(5) 0.0000(5)
S4 0.0206(5) 0.0240(5) 0.0196(5) -0.0070(4) -0.0030(4) -0.0021(4)
C25 0.0159(19) 0.020(2) 0.0144(19) -0.0022(15) -0.0061(15) 0.0007(16)
S5 0.0169(5) 0.0236(5) 0.0202(5) -0.0066(4) -0.0004(4) -0.0031(4)
S6 0.0163(5) 0.0246(5) 0.0221(5) -0.0081(4) -0.0008(4) -0.0039(4)
C26 0.020(2) 0.019(2) 0.0159(19) -0.0047(16) -0.0045(16) 0.0002(17)
S7 0.0211(5) 0.0242(5) 0.0238(5) -0.0093(4) -0.0012(4) -0.0032(4)
C27 0.024(2) 0.023(2) 0.016(2) 0.0004(16) -0.0082(16) -0.0012(17)
S8 0.0282(6) 0.0216(5) 0.0254(6) -0.0067(4) -0.0088(4) -0.0014(4)
S9 0.0231(5) 0.0265(6) 0.0275(6) -0.0077(4) -0.0032(4) -0.0073(5)
C28 0.019(2) 0.021(2) 0.017(2) -0.0020(16) -0.0078(16) -0.0013(17)
S10 0.0170(5) 0.0285(6) 0.0235(5) -0.0081(4) -0.0002(4) -0.0049(4)

loop_
_atom_type_symbol
_atom_type_description
_atom_type_scat_dispersion_real
_atom_type_scat_dispersion_imag
_atom_type_scat_source
C C 0.0033 0.0016 'International Tables Vol C Tables 4.2.6.8 and 6.1.1.4'
H H 0.0000 0.0000 'International Tables Vol C Tables 4.2.6.8 and 6.1.1.4'
N N 0.0061 0.0033 'International Tables Vol C Tables 4.2.6.8 and 6.1.1.4'
O O 0.0106 0.0060 'International Tables Vol C Tables 4.2.6.8 and 6.1.1.4'
S S 0.1246 0.1234 'International Tables Vol C Tables 4.2.6.8 and 6.1.1.4'
Mn Mn 0.3368 0.7283 'International Tables Vol C Tables 4.2.6.8 and 6.1.1.4'
Ni Ni 0.3393 1.1124 'International Tables Vol C Tables 4.2.6.8 and 6.1.1.4'

loop_
_geom_angle_atom_site_label_1
_geom_angle_atom_site_label_2
_geom_angle_atom_site_label_3
_geom_angle
_geom_angle_site_symmetry_1
_geom_angle_site_symmetry_3
_geom_angle_publ_flag
O4 Mn1 O1 93.35(11) . . ?
O4 Mn1 N2 93.45(12) . . ?
O1 Mn1 N2 172.40(12) . . ?
O4 Mn1 N1 173.20(12) . . ?
O1 Mn1 N1 92.01(11) . . ?
N2 Mn1 N1 81.47(12) . . ?
O4 Mn1 O1 84.76(10) . 2_765 ?
O1 Mn1 O1 80.64(10) . 2_765 ?
N2 Mn1 O1 96.60(10) . 2_765 ?
N1 Mn1 O1 100.24(11) . 2_765 ?
C1 O1 Mn1 123.4(2) . . ?
C1 O1 Mn1 117.9(2) . 2_765 ?
Mn1 O1 Mn1 99.36(10) . 2_765 ?
O1 C1 C2 119.6(3) . . ?
O1 C1 C7 122.7(3) . . ?
C2 C1 C7 117.7(3) . . ?
C3 C2 C1 121.3(4) . . ?
C2 C3 C4 120.7(4) . . ?
O2 C4 C6 124.6(4) . . ?
O2 C4 C3 116.2(3) . . ?
C6 C4 C3 119.1(4) . . ?
C4 O2 C5 115.8(3) . . ?
C4 C6 C7 120.6(4) . . ?
C6 C7 C1 120.6(3) . . ?
C6 C7 C8 116.6(3) . . ?
C1 C7 C8 122.8(3) . . ?
N1 C8 C7 126.3(3) . . ?
C8 N1 C9 120.5(3) . . ?
C8 N1 Mn1 124.1(2) . . ?
C9 N1 Mn1 115.2(2) . . ?
N1 C9 C10 112.6(3) . . ?
N1 C9 C11 106.2(3) . . ?
C10 C9 C11 108.2(3) . . ?
N1 C9 C12 105.4(3) . . ?
C10 C9 C12 111.6(3) . . ?
C11 C9 C12 112.8(3) . . ?
N2 C12 C13 106.5(3) . . ?
N2 C12 C14 111.0(3) . . ?
C13 C12 C14 109.7(3) . . ?
N2 C12 C9 106.3(3) . . ?
C13 C12 C9 112.1(3) . . ?
C14 C12 C9 111.1(3) . . ?
C15 N2 C12 119.7(3) . . ?
C15 N2 Mn1 123.5(2) . . ?
C12 N2 Mn1 116.3(2) . . ?
N2 C15 C16 127.3(3) . . ?
C22 C16 C17 119.8(3) . . ?
C22 C16 C15 122.3(3) . . ?
C17 C16 C15 117.9(3) . . ?
C18 C17 C16 120.7(4) . . ?
C17 C18 O3 125.3(4) . . ?
C17 C18 C20 119.1(4) . . ?
O3 C18 C20 115.5(3) . . ?
C18 O3 C19 117.2(3) . . ?
C21 C20 C18 121.1(3) . . ?
C20 C21 C22 121.1(4) . . ?
O4 C22 C21 118.5(3) . . ?
O4 C22 C16 123.4(3) . . ?
C21 C22 C16 118.1(3) . . ?
C22 O4 Mn1 129.3(2) . . ?
S5 Ni1 S6 85.78(4) . . ?
S5 Ni1 S1 92.75(4) . . ?
S6 Ni1 S1 174.77(4) . . ?
S5 Ni1 S10 174.92(4) . . ?
S6 Ni1 S10 93.28(4) . . ?
S1 Ni1 S10 88.62(4) . . ?
C23 S1 Ni1 102.39(13) . . ?
C25 C23 S1 121.5(3) . . ?
C25 C23 S2 115.2(3) . . ?
S1 C23 S2 123.3(2) . . ?
C24 S2 C23 97.71(19) . . ?
S3 C24 S4 123.2(2) . . ?
S3 C24 S2 123.8(2) . . ?
S4 C24 S2 113.0(2) . . ?
C24 S4 C25 97.39(19) . . ?
C23 C25 S5 120.5(3) . . ?
C23 C25 S4 116.7(3) . . ?
S5 C25 S4 122.8(2) . . ?
C25 S5 Ni1 102.83(13) . . ?
C26 S6 Ni1 101.99(13) . . ?
C28 C26 S6 121.6(3) . . ?
C28 C26 S7 116.4(3) . . ?
S6 C26 S7 122.0(2) . . ?
C27 S7 C26 97.89(19) . . ?
S8 C27 S7 124.1(2) . . ?
S8 C27 S9 123.0(2) . . ?
S7 C27 S9 112.9(2) . . ?
C27 S9 C28 97.51(19) . . ?
C26 C28 S10 121.3(3) . . ?
C26 C28 S9 115.3(3) . . ?
S10 C28 S9 123.4(2) . . ?
C28 S10 Ni1 101.68(13) . . ?

loop_
_geom_bond_atom_site_label_1
_geom_bond_atom_site_label_2
_geom_bond_distance
_geom_bond_site_symmetry_2
_geom_bond_publ_flag
Mn1 O4 1.850(2) . ?
Mn1 O1 1.905(2) . ?
Mn1 N2 1.969(3) . ?
Mn1 N1 1.975(3) . ?
Mn1 O1 2.389(2) 2_765 ?
O1 C1 1.359(4) . ?
O1 Mn1 2.389(2) 2_765 ?
C1 C2 1.400(5) . ?
C1 C7 1.403(5) . ?
C2 C3 1.371(5) . ?
C3 C4 1.400(5) . ?
C4 O2 1.368(4) . ?
C4 C6 1.368(5) . ?
O2 C5 1.415(5) . ?
C6 C7 1.401(5) . ?
C7 C8 1.442(5) . ?
C8 N1 1.275(5) . ?
N1 C9 1.497(4) . ?
C9 C10 1.525(5) . ?
C9 C11 1.528(5) . ?
C9 C12 1.554(5) . ?
C12 N2 1.516(4) . ?
C12 C13 1.523(5) . ?
C12 C14 1.527(5) . ?
N2 C15 1.299(4) . ?
C15 C16 1.424(5) . ?
C16 C22 1.408(5) . ?
C16 C17 1.410(5) . ?
C17 C18 1.370(5) . ?
C18 O3 1.370(4) . ?
C18 C20 1.398(5) . ?
O3 C19 1.420(4) . ?
C20 C21 1.360(5) . ?
C21 C22 1.403(5) . ?
C22 O4 1.326(4) . ?
Ni1 S5 2.1587(12) . ?
Ni1 S6 2.1614(11) . ?
Ni1 S1 2.1644(11) . ?
Ni1 S10 2.1783(12) . ?
S1 C23 1.706(4) . ?
C23 C25 1.370(5) . ?
C23 S2 1.751(4) . ?
S2 C24 1.739(4) . ?
C24 S3 1.633(4) . ?
C24 S4 1.736(4) . ?
S4 C25 1.743(4) . ?
C25 S5 1.710(4) . ?
S6 C26 1.726(4) . ?
C26 C28 1.351(5) . ?
C26 S7 1.738(4) . ?
S7 C27 1.712(4) . ?
C27 S8 1.663(4) . ?
C27 S9 1.734(4) . ?
S9 C28 1.750(4) . ?
C28 S10 1.729(4) . ?
